data_4327371
loop_
_publ_author_name
'Patrick Gougeon'
'Michel Potel'
'R\'egis Gautier'

_publ_section_title
;
 Syntheses and Structural, Physical, and Theoretical Studies of the Novel
 Isostructural Mo9 Cluster Compounds Ag2.6CsMo9Se11, Ag4.1ClMo9Se11, and
 h-Mo9Se11 with Tunnel Structures
;
_journal_name_full 'Inorganic Chemistry'
_journal_page_first 1257
_journal_page_last 1263
_journal_paper_doi 10.1021/ic035319+
_journal_volume 43
_journal_year 2004
_chemical_formula_sum 'Mo9 Se11'
_chemical_formula_weight 1732.02
_chemical_name_systematic
;
 ?
;
_space_group_IT_number 176
_symmetry_cell_setting hexagonal
_symmetry_space_group_name_Hall '-P 6c'
_symmetry_space_group_name_H-M 'P 63/m'
_atom_sites_solution_hydrogens geom
_atom_sites_solution_primary direct
_atom_sites_solution_secondary difmap
_audit_creation_method SHELXL-97
_cell_angle_alpha 90.00
_cell_angle_beta 90.00
_cell_angle_gamma 120.00
_cell_formula_units_Z 2
_cell_length_a 9.4204(2)
_cell_length_b 9.4204(2)
_cell_length_c 12.1226(2)
_cell_measurement_temperature 293(2)
_cell_volume 931.68(3)
_computing_structure_refinement 'SHELXL-97 (Sheldrick, 1997)'
_diffrn_ambient_temperature 293(2)
_diffrn_measured_fraction_theta_full 0.998
_diffrn_measured_fraction_theta_max 0.998
_diffrn_radiation_monochromator graphite
_diffrn_radiation_source 'fine-focus sealed tube'
_diffrn_radiation_type MoK\a
_diffrn_radiation_wavelength 0.71069
_diffrn_reflns_av_R_equivalents 0.1038
_diffrn_reflns_av_sigmaI/netI 0.0423
_diffrn_reflns_limit_h_max 18
_diffrn_reflns_limit_h_min -18
_diffrn_reflns_limit_k_max 18
_diffrn_reflns_limit_k_min -18
_diffrn_reflns_limit_l_max 24
_diffrn_reflns_limit_l_min -11
_diffrn_reflns_number 36728
_diffrn_reflns_theta_full 45.22
_diffrn_reflns_theta_max 45.22
_diffrn_reflns_theta_min 2.50
_exptl_absorpt_coefficient_mu 27.308
_exptl_crystal_density_diffrn 6.174
_exptl_crystal_F_000 1504
_refine_diff_density_max 3.112
_refine_diff_density_min -2.654
_refine_diff_density_rms 0.462
_refine_ls_extinction_coef 0.00031(13)
_refine_ls_extinction_expression Fc^*^=kFc[1+0.001xFc^2^\l^3^/sin(2\q)]^-1/4^
_refine_ls_extinction_method SHELXL
_refine_ls_goodness_of_fit_ref 1.090
_refine_ls_hydrogen_treatment mixed
_refine_ls_matrix_type full
_refine_ls_number_parameters 35
_refine_ls_number_reflns 2676
_refine_ls_number_restraints 0
_refine_ls_restrained_S_all 1.090
_refine_ls_R_factor_all 0.0828
_refine_ls_R_factor_gt 0.0480
_refine_ls_shift/su_max 0.000
_refine_ls_shift/su_mean 0.000
_refine_ls_structure_factor_coef Fsqd
_refine_ls_weighting_details 'calc w=1/[\s^2^(Fo^2^)+(0.0455P)^2^+5.2350P] where P=(Fo^2^+2Fc^2^)/3'
_refine_ls_weighting_scheme calc
_refine_ls_wR_factor_gt 0.1041
_refine_ls_wR_factor_ref 0.1152
_reflns_number_gt 1852
_reflns_number_total 2676
_reflns_threshold_expression >2sigma(I)
_cod_data_source_file ic0353192Bsi20031114_084019_1.cif
_cod_data_source_block h_mo9se11
_cod_database_code 4327371

loop_
_symmetry_equiv_pos_as_xyz
'x, y, z'
'-x, -y, z+1/2'
'-y, x-y, z'
'-x+y, -x, z'
'x-y, x, z+1/2'
'y, -x+y, z+1/2'
'-x, -y, -z'
'x, y, -z-1/2'
'y, -x+y, -z'
'x-y, x, -z'
'-x+y, -x, -z-1/2'
'-y, x-y, -z-1/2'

loop_
_atom_site_label
_atom_site_type_symbol
_atom_site_fract_x
_atom_site_fract_y
_atom_site_fract_z
_atom_site_U_iso_or_equiv
_atom_site_adp_type
_atom_site_occupancy
_atom_site_symmetry_multiplicity
_atom_site_calc_flag
_atom_site_refinement_flags
Mo1 Mo 0.51458(4) 0.15894(4) 0.06081(3) 0.01351(8) Uani 1 1 d .
Mo2 Mo 0.68125(6) 0.17663(6) 0.2500 0.01305(9) Uani 1 2 d S
Se1 Se 0.70863(6) 0.03935(6) 0.07781(3) 0.01570(9) Uani 1 1 d .
Se2 Se 0.36715(8) 0.00321(8) 0.2500 0.01672(11) Uani 1 2 d S
Se3 Se 0.6667 0.3333 -0.10355(6) 0.01832(15) Uani 1 3 d S

loop_
_atom_site_aniso_label
_atom_site_aniso_U_11
_atom_site_aniso_U_22
_atom_site_aniso_U_33
_atom_site_aniso_U_23
_atom_site_aniso_U_13
_atom_site_aniso_U_12
Mo1 0.01441(15) 0.01383(14) 0.01189(12) -0.00030(10) -0.00023(10) 0.00675(12)
Mo2 0.01381(19) 0.01429(19) 0.01076(16) 0.000 0.000 0.00681(16)
Se1 0.01766(19) 0.01527(18) 0.01436(15) -0.00198(12) -0.00101(13) 0.00837(15)
Se2 0.0164(3) 0.0145(3) 0.0161(2) 0.000 0.000 0.0053(2)
Se3 0.0212(2) 0.0212(2) 0.0125(3) 0.000 0.000 0.01062(11)

loop_
_atom_type_symbol
_atom_type_description
_atom_type_scat_dispersion_real
_atom_type_scat_dispersion_imag
_atom_type_scat_source
Se Se -0.0929 2.2259 'International Tables Vol C Tables 4.2.6.8 and 6.1.1.4'
Mo Mo -1.6832 0.6857 'International Tables Vol C Tables 4.2.6.8 and 6.1.1.4'

loop_
_geom_angle_atom_site_label_1
_geom_angle_atom_site_label_2
_geom_angle_atom_site_label_3
_geom_angle
_geom_angle_site_symmetry_1
_geom_angle_site_symmetry_3
Se3 Mo1 Se1 92.955(15) . .
Se3 Mo1 Se1 92.740(14) . 4_665
Se1 Mo1 Se1 170.57(2) . 4_665
Se3 Mo1 Se1 87.109(18) . 7_655
Se1 Mo1 Se1 103.367(18) . 7_655
Se1 Mo1 Se1 84.42(2) 4_665 7_655
Se3 Mo1 Mo1 57.897(10) . 3_655
Se1 Mo1 Mo1 59.055(18) . 3_655
Se1 Mo1 Mo1 118.517(17) 4_665 3_655
Se1 Mo1 Mo1 136.882(15) 7_655 3_655
Se3 Mo1 Mo1 57.897(10) . 4_665
Se1 Mo1 Mo1 118.846(18) . 4_665
Se1 Mo1 Mo1 58.726(17) 4_665 4_665
Se1 Mo1 Mo1 124.271(18) 7_655 4_665
Mo1 Mo1 Mo1 60.0 3_655 4_665
Se3 Mo1 Se2 173.65(2) . .
Se1 Mo1 Se2 88.81(2) . .
Se1 Mo1 Se2 84.742(19) 4_665 .
Se1 Mo1 Se2 98.421(19) 7_655 .
Mo1 Mo1 Se2 118.397(16) 3_655 .
Mo1 Mo1 Se2 116.000(16) 4_665 .
Se3 Mo1 Mo2 120.021(19) . .
Se1 Mo1 Mo2 56.760(15) . .
Se1 Mo1 Mo2 113.822(18) 4_665 .
Se1 Mo1 Mo2 144.66(2) 7_655 .
Mo1 Mo1 Mo2 62.174(13) 3_655 .
Mo1 Mo1 Mo2 90.659(13) 4_665 .
Se2 Mo1 Mo2 56.316(17) . .
Se3 Mo1 Mo2 117.726(18) . 4_665
Se1 Mo1 Mo2 114.720(18) . 4_665
Se1 Mo1 Mo2 55.885(15) 4_665 4_665
Se1 Mo1 Mo2 131.86(2) 7_655 4_665
Mo1 Mo1 Mo2 89.346(12) 3_655 4_665
Mo1 Mo1 Mo2 59.877(13) 4_665 4_665
Se2 Mo1 Mo2 56.125(17) . 4_665
Mo2 Mo1 Mo2 57.991(18) . 4_665
Se3 Mo1 Mo1 90.035(16) . 7_655
Se1 Mo1 Mo1 51.935(14) . 7_655
Se1 Mo1 Mo1 135.57(2) 4_665 7_655
Se1 Mo1 Mo1 51.432(14) 7_655 7_655
Mo1 Mo1 Mo1 100.22(2) 3_655 7_655
Mo1 Mo1 Mo1 147.502(15) 4_665 7_655
Se2 Mo1 Mo1 95.845(19) . 7_655
Mo2 Mo1 Mo1 102.685(19) . 7_655
Mo2 Mo1 Mo1 151.17(2) 4_665 7_655
Se3 Mo1 Mo2 88.671(15) . 3_655
Se1 Mo1 Mo2 85.500(15) . 3_655
Se1 Mo1 Mo2 87.127(15) 4_665 3_655
Se1 Mo1 Mo2 170.357(18) 7_655 3_655
Mo1 Mo1 Mo2 45.245(8) 3_655 3_655
Mo1 Mo1 Mo2 46.558(8) 4_665 3_655
Se2 Mo1 Mo2 85.387(15) . 3_655
Mo2 Mo1 Mo2 44.133(13) . 3_655
Mo2 Mo1 Mo2 44.132(13) 4_665 3_655
Mo1 Mo1 Mo2 137.286(19) 7_655 3_655
Se3 Mo1 Se3 128.072(12) . 7_655
Se1 Mo1 Se3 58.860(12) . 7_655
Se1 Mo1 Se3 122.189(15) 4_665 7_655
Se1 Mo1 Se3 62.631(15) 7_655 7_655
Mo1 Mo1 Se3 117.850(18) 3_655 7_655
Mo1 Mo1 Se3 172.488(12) 4_665 7_655
Se2 Mo1 Se3 57.845(17) . 7_655
Mo2 Mo1 Se3 82.218(16) . 7_655
Mo2 Mo1 Se3 113.765(17) 4_665 7_655
Mo1 Mo1 Se3 38.036(13) 7_655 7_655
Mo2 Mo1 Se3 126.350(14) 3_655 7_655
Se3 Mo1 Se2 52.538(13) . 7_655
Se1 Mo1 Se2 64.039(14) . 7_655
Se1 Mo1 Se2 125.299(16) 4_665 7_655
Se1 Mo1 Se2 56.964(15) 7_655 7_655
Mo1 Mo1 Se2 80.699(13) 3_655 7_655
Mo1 Mo1 Se2 110.348(10) 4_665 7_655
Se2 Mo1 Se2 133.381(12) . 7_655
Mo2 Mo1 Se2 120.007(16) . 7_655
Mo2 Mo1 Se2 168.930(18) 4_665 7_655
Mo1 Mo1 Se2 37.536(12) 7_655 7_655
Mo2 Mo1 Se2 125.878(14) 3_655 7_655
Se3 Mo1 Se2 75.553(13) 7_655 7_655
Se3 Mo1 Se1 54.748(13) . 3_655
Se1 Mo1 Se1 88.634(11) . 3_655
Se1 Mo1 Se1 88.525(10) 4_665 3_655
Se1 Mo1 Se1 140.835(13) 7_655 3_655
Mo1 Mo1 Se1 29.992(10) 3_655 3_655
Mo1 Mo1 Se1 30.212(10) 4_665 3_655
Se2 Mo1 Se1 119.254(16) . 3_655
Mo2 Mo1 Se1 72.450(14) . 3_655
Mo2 Mo1 Se1 70.593(13) 4_665 3_655
Mo1 Mo1 Se1 127.464(17) 7_655 3_655
Mo2 Mo1 Se1 33.932(7) 3_655 3_655
Se3 Mo1 Se1 146.562(11) 7_655 3_655
Se2 Mo1 Se1 98.344(12) 7_655 3_655
Se3 Mo1 Mo1 108.303(17) . 9
Se1 Mo1 Mo1 82.304(15) . 9
Se1 Mo1 Mo1 102.992(12) 4_665 9
Se1 Mo1 Mo1 29.191(11) 7_655 9
Mo1 Mo1 Mo1 135.725(15) 3_655 9
Mo1 Mo1 Mo1 153.296(12) 4_665 9
Se2 Mo1 Mo1 77.971(14) . 9
Mo2 Mo1 Mo1 115.546(16) . 9
Mo2 Mo1 Mo1 128.915(15) 4_665 9
Mo1 Mo1 Mo1 35.503(14) 7_655 9
Mo2 Mo1 Mo1 159.502(13) 3_655 9
Se3 Mo1 Mo1 33.449(10) 7_655 9
Se2 Mo1 Mo1 62.152(12) 7_655 9
Se1 Mo1 Mo1 160.489(13) 3_655 9
Se3 Mo1 Mo1 63.451(11) . 10
Se1 Mo1 Mo1 155.569(16) . 10
Se1 Mo1 Mo1 29.302(10) 4_665 10
Se1 Mo1 Mo1 82.773(13) 7_655 10
Mo1 Mo1 Mo1 100.215(16) 3_655 10
Mo1 Mo1 Mo1 44.275(15) 4_665 10
Se2 Mo1 Mo1 113.963(17) . 10
Mo2 Mo1 Mo1 128.122(16) . 10
Mo2 Mo1 Mo1 74.666(12) 4_665 10
Mo1 Mo1 Mo1 129.041(18) 7_655 10
Mo2 Mo1 Mo1 87.585(12) 3_655 10
Se3 Mo1 Mo1 140.468(8) 7_655 10
Se2 Mo1 Mo1 102.207(13) 7_655 10
Se1 Mo1 Mo1 72.889(10) 3_655 10
Mo1 Mo1 Mo1 110.009(8) 9 10
Se1 Mo2 Se1 110.81(3) . 8_556
Se1 Mo2 Se2 93.110(18) . .
Se1 Mo2 Se2 93.110(18) 8_556 .
Se1 Mo2 Se2 88.436(18) . 3_655
Se1 Mo2 Se2 88.436(18) 8_556 3_655
Se2 Mo2 Se2 177.27(3) . 3_655
Se1 Mo2 Mo2 117.889(18) . 3_655
Se1 Mo2 Mo2 117.889(18) 8_556 3_655
Se2 Mo2 Mo2 119.04(3) . 3_655
Se2 Mo2 Mo2 58.23(3) 3_655 3_655
Se1 Mo2 Mo2 120.833(17) . 4_665
Se1 Mo2 Mo2 120.833(17) 8_556 4_665
Se2 Mo2 Mo2 59.04(3) . 4_665
Se2 Mo2 Mo2 118.23(3) 3_655 4_665
Mo2 Mo2 Mo2 60.0 3_655 4_665
Se1 Mo2 Mo1 58.715(13) . .
Se1 Mo2 Mo1 149.35(2) 8_556 .
Se2 Mo2 Mo1 61.164(13) . .
Se2 Mo2 Mo1 118.009(14) 3_655 .
Mo2 Mo2 Mo1 90.621(13) 3_655 .
Mo2 Mo2 Mo1 62.152(15) 4_665 .
Se1 Mo2 Mo1 149.35(2) . 8_556
Se1 Mo2 Mo1 58.715(13) 8_556 8_556
Se2 Mo2 Mo1 61.164(13) . 8_556
Se2 Mo2 Mo1 118.009(14) 3_655 8_556
Mo2 Mo2 Mo1 90.621(13) 3_655 8_556
Mo2 Mo2 Mo1 62.152(15) 4_665 8_556
Mo1 Mo2 Mo1 113.85(2) . 8_556
Se1 Mo2 Mo1 145.16(2) . 12_656
Se1 Mo2 Mo1 58.091(13) 8_556 12_656
Se2 Mo2 Mo1 119.017(14) . 12_656
Se2 Mo2 Mo1 60.064(12) 3_655 12_656
Mo2 Mo2 Mo1 59.857(14) 3_655 12_656
Mo2 Mo2 Mo1 89.310(13) 4_665 12_656
Mo1 Mo2 Mo1 147.43(2) . 12_656
Mo1 Mo2 Mo1 57.948(14) 8_556 12_656
Se1 Mo2 Mo1 58.091(13) . 3_655
Se1 Mo2 Mo1 145.16(2) 8_556 3_655
Se2 Mo2 Mo1 119.017(14) . 3_655
Se2 Mo2 Mo1 60.064(12) 3_655 3_655
Mo2 Mo2 Mo1 59.857(14) 3_655 3_655
Mo2 Mo2 Mo1 89.310(13) 4_665 3_655
Mo1 Mo2 Mo1 57.948(14) . 3_655
Mo1 Mo2 Mo1 147.43(2) 8_556 3_655
Mo1 Mo2 Mo1 110.08(2) 12_656 3_655
Se1 Mo2 Mo1 160.974(17) . 11_666
Se1 Mo2 Mo1 88.029(12) 8_556 11_666
Se2 Mo2 Mo1 88.286(17) . 11_666
Se2 Mo2 Mo1 89.522(17) 3_655 11_666
Mo2 Mo2 Mo1 46.558(8) 3_655 11_666
Mo2 Mo2 Mo1 45.246(8) 4_665 11_666
Mo1 Mo2 Mo1 106.208(16) . 11_666
Mo1 Mo2 Mo1 44.095(11) 8_556 11_666
Mo1 Mo2 Mo1 44.095(11) 12_656 11_666
Mo1 Mo2 Mo1 104.905(16) 3_655 11_666
Se1 Mo2 Mo1 88.029(12) . 4_665
Se1 Mo2 Mo1 160.974(17) 8_556 4_665
Se2 Mo2 Mo1 88.286(17) . 4_665
Se2 Mo2 Mo1 89.522(17) 3_655 4_665
Mo2 Mo2 Mo1 46.558(8) 3_655 4_665
Mo2 Mo2 Mo1 45.246(8) 4_665 4_665
Mo1 Mo2 Mo1 44.095(11) . 4_665
Mo1 Mo2 Mo1 106.208(16) 8_556 4_665
Mo1 Mo2 Mo1 104.905(16) 12_656 4_665
Mo1 Mo2 Mo1 44.096(11) 3_655 4_665
Mo1 Mo2 Mo1 73.038(13) 11_666 4_665
Mo2 Se1 Mo1 64.526(16) . .
Mo2 Se1 Mo1 66.024(16) . 3_655
Mo1 Se1 Mo1 62.219(18) . 3_655
Mo2 Se1 Mo1 130.11(2) . 7_655
Mo1 Se1 Mo1 76.633(18) . 7_655
Mo1 Se1 Mo1 121.507(18) 3_655 7_655
Mo2 Se1 Mo1 58.039(13) . 4_665
Mo1 Se1 Mo1 31.162(11) . 4_665
Mo1 Se1 Mo1 31.271(10) 3_655 4_665
Mo1 Se1 Mo1 101.579(17) 7_655 4_665
Mo2 Se2 Mo2 62.73(3) . 4_665
Mo2 Se2 Mo1 62.520(14) . 8_556
Mo2 Se2 Mo1 63.811(14) 4_665 8_556
Mo2 Se2 Mo1 62.520(14) . .
Mo2 Se2 Mo1 63.811(14) 4_665 .
Mo1 Se2 Mo1 116.13(3) 8_556 .
Mo2 Se2 Mo1 79.054(13) . 7_655
Mo2 Se2 Mo1 110.108(12) 4_665 7_655
Mo1 Se2 Mo1 139.67(2) 8_556 7_655
Mo1 Se2 Mo1 46.619(12) . 7_655
Mo2 Se2 Mo1 79.054(13) . 2_655
Mo2 Se2 Mo1 110.108(12) 4_665 2_655
Mo1 Se2 Mo1 46.619(12) 8_556 2_655
Mo1 Se2 Mo1 139.67(2) . 2_655
Mo1 Se2 Mo1 117.263(18) 7_655 2_655
Mo2 Se2 Mo1 57.524(14) . 11_666
Mo2 Se2 Mo1 31.950(7) 4_665 11_666
Mo1 Se2 Mo1 31.863(11) 8_556 11_666
Mo1 Se2 Mo1 90.180(18) . 11_666
Mo1 Se2 Mo1 130.951(15) 7_655 11_666
Mo1 Se2 Mo1 78.330(6) 2_655 11_666
Mo2 Se2 Mo1 57.524(14) . 4_665
Mo2 Se2 Mo1 31.950(7) 4_665 4_665
Mo1 Se2 Mo1 90.180(18) 8_556 4_665
Mo1 Se2 Mo1 31.863(11) . 4_665
Mo1 Se2 Mo1 78.330(6) 7_655 4_665
Mo1 Se2 Mo1 130.951(15) 2_655 4_665
Mo1 Se2 Mo1 60.298(12) 11_666 4_665
Mo2 Se2 Mo1 31.946(8) . 12_656
Mo2 Se2 Mo1 56.435(14) 4_665 12_656
Mo1 Se2 Mo1 30.671(11) 8_556 12_656
Mo1 Se2 Mo1 88.942(18) . 12_656
Mo1 Se2 Mo1 110.594(16) 7_655 12_656
Mo1 Se2 Mo1 60.326(9) 2_655 12_656
Mo1 Se2 Mo1 33.923(7) 11_666 12_656
Mo1 Se2 Mo1 70.630(11) 4_665 12_656
Mo2 Se2 Mo1 31.946(8) . 3_655
Mo2 Se2 Mo1 56.435(14) 4_665 3_655
Mo1 Se2 Mo1 88.942(18) 8_556 3_655
Mo1 Se2 Mo1 30.671(11) . 3_655
Mo1 Se2 Mo1 60.326(9) 7_655 3_655
Mo1 Se2 Mo1 110.593(16) 2_655 3_655
Mo1 Se2 Mo1 70.630(11) 11_666 3_655
Mo1 Se2 Mo1 33.923(7) 4_665 3_655
Mo1 Se2 Mo1 59.456(12) 12_656 3_655
Mo1 Se3 Mo1 64.21(2) 3_655 .
Mo1 Se3 Mo1 64.21(2) 3_655 4_665
Mo1 Se3 Mo1 64.21(2) . 4_665
Mo1 Se3 Mo1 51.928(12) 3_655 9_665
Mo1 Se3 Mo1 115.92(2) . 9_665
Mo1 Se3 Mo1 83.101(14) 4_665 9_665
Mo1 Se3 Mo1 83.101(14) 3_655 7_655
Mo1 Se3 Mo1 51.928(12) . 7_655
Mo1 Se3 Mo1 115.92(2) 4_665 7_655
Mo1 Se3 Mo1 118.424(5) 9_665 7_655
Mo1 Se3 Mo1 115.92(2) 3_655 10
Mo1 Se3 Mo1 83.101(14) . 10
Mo1 Se3 Mo1 51.928(12) 4_665 10
Mo1 Se3 Mo1 118.424(5) 9_665 10
Mo1 Se3 Mo1 118.424(5) 7_655 10

loop_
_geom_bond_atom_site_label_1
_geom_bond_atom_site_label_2
_geom_bond_distance
_geom_bond_site_symmetry_2
Mo1 Se3 2.5234(7) .
Mo1 Se1 2.5909(6) .
Mo1 Se1 2.6000(6) 4_665
Mo1 Se1 2.6090(6) 7_655
Mo1 Mo1 2.6820(6) 3_655
Mo1 Mo1 2.6820(6) 4_665
Mo1 Se2 2.7026(5) .
Mo1 Mo2 2.7370(4) .
Mo1 Mo2 2.7985(4) 4_665
Mo1 Mo1 3.2240(7) 7_655
Mo1 Mo2 3.8540(5) 3_655
Mo1 Se3 4.0953(4) 7_655
Mo1 Se2 4.4128(5) 7_655
Mo1 Se1 4.5400(6) 3_655
Mo1 Mo1 4.5449(4) 9
Mo1 Mo1 4.5449(4) 10
Mo2 Se1 2.5357(5) .
Mo2 Se1 2.5357(5) 8_556
Mo2 Se2 2.5672(8) .
Mo2 Se2 2.5893(8) 3_655
Mo2 Mo2 2.6838(9) 3_655
Mo2 Mo2 2.6838(9) 4_665
Mo2 Mo1 2.7370(4) 8_556
Mo2 Mo1 2.7985(5) 12_656
Mo2 Mo1 2.7985(5) 3_655
Mo2 Mo1 3.8540(5) 11_666
Mo2 Mo1 3.8540(5) 4_665
Se1 Mo1 2.6000(6) 3_655
Se1 Mo1 2.6090(6) 7_655
Se1 Mo1 4.5400(6) 4_665
Se2 Mo2 2.5893(8) 4_665
Se2 Mo1 2.7026(5) 8_556
Se2 Mo1 4.4128(5) 7_655
Se2 Mo1 4.4128(5) 2_655
Se2 Mo1 4.5664(7) 11_666
Se2 Mo1 4.5664(7) 4_665
Se2 Mo1 4.6251(7) 12_656
Se2 Mo1 4.6251(7) 3_655
Se3 Mo1 2.5234(7) 3_655
Se3 Mo1 2.5234(7) 4_665
Se3 Mo1 4.0953(4) 9_665
Se3 Mo1 4.0953(4) 7_655
Se3 Mo1 4.0953(4) 10
